data_1548096
loop_
_publ_author_name
'Rashchenko, Sergey V.'
'Seryotkin, Yurii V.'
'Bakakin, Vladimir V.'

_publ_section_title
;
 An X-ray single crystal study of alkaline cations influence on laumontite
 hydration ability: I. Humidity-induced hydration of Na,K-rich laumontite
;
_journal_name_full 'Microporous and Mesoporous Materials'
_journal_page_first 93
_journal_paper_doi 10.1016/j.micromeso.2011.11.009
_journal_volume 151
_journal_year 2012
_chemical_formula_sum 'Al7.93 Ca2.73 H23.94 K1.03 Na1.44 O59.97 Si16.07'
_chemical_formula_weight 1831.80
_chemical_name_systematic
;
 ?
;
_space_group_IT_number 12
_symmetry_space_group_name_Hall '-C 2y'
_symmetry_space_group_name_H-M 'C 1 2/m 1'
_atom_sites_solution_hydrogens geom
_atom_sites_solution_primary direct
_atom_sites_solution_secondary difmap
_audit_creation_method SHELXL-97
_cell_angle_alpha 90.00
_cell_angle_beta 111.190(8)
_cell_angle_gamma 90.00
_cell_formula_units_Z 1
_cell_length_a 14.6411(10)
_cell_length_b 13.1461(11)
_cell_length_c 7.5199(5)
_cell_measurement_temperature 293(2)
_cell_volume 1349.52(19)
_computing_structure_refinement 'SHELXL-97 (Sheldrick, 1997)'
_diffrn_ambient_environment 'relative humidity 30%'
_diffrn_ambient_temperature 293(2)
_diffrn_measured_fraction_theta_full 0.951
_diffrn_measured_fraction_theta_max 0.951
_diffrn_radiation_monochromator graphite
_diffrn_radiation_source 'fine-focus sealed tube'
_diffrn_radiation_type MoK\a
_diffrn_radiation_wavelength 0.71073
_diffrn_reflns_av_R_equivalents 0.0316
_diffrn_reflns_av_sigmaI/netI 0.0232
_diffrn_reflns_limit_h_max 21
_diffrn_reflns_limit_h_min -21
_diffrn_reflns_limit_k_max 19
_diffrn_reflns_limit_k_min -19
_diffrn_reflns_limit_l_max 11
_diffrn_reflns_limit_l_min -11
_diffrn_reflns_number 13415
_diffrn_reflns_theta_full 31.97
_diffrn_reflns_theta_max 31.97
_diffrn_reflns_theta_min 3.33
_exptl_absorpt_coefficient_mu 1.002
_exptl_crystal_density_diffrn 2.254
_exptl_crystal_density_method 'not measured'
_exptl_crystal_F_000 922
_exptl_crystal_size_max 0.23
_exptl_crystal_size_mid 0.05
_exptl_crystal_size_min 0.03
_refine_diff_density_max 1.183
_refine_diff_density_min -0.627
_refine_diff_density_rms 0.096
_refine_ls_extinction_method none
_refine_ls_goodness_of_fit_ref 1.068
_refine_ls_hydrogen_treatment mixed
_refine_ls_matrix_type full
_refine_ls_number_parameters 124
_refine_ls_number_reflns 2313
_refine_ls_number_restraints 0
_refine_ls_restrained_S_all 1.068
_refine_ls_R_factor_all 0.0395
_refine_ls_R_factor_gt 0.0310
_refine_ls_shift/su_max 0.000
_refine_ls_shift/su_mean 0.000
_refine_ls_structure_factor_coef Fsqd
_refine_ls_weighting_details 'calc w=1/[\s^2^(Fo^2^)+(0.0567P)^2^+0.5497P] where P=(Fo^2^+2Fc^2^)/3'
_refine_ls_weighting_scheme calc
_refine_ls_wR_factor_gt 0.0872
_refine_ls_wR_factor_ref 0.0899
_reflns_number_gt 1968
_reflns_number_total 2313
_reflns_threshold_expression >2sigma(I)
_cod_data_source_file l_g_0.cif
_cod_data_source_block shelxl
_cod_depositor_comments 'Data collection conditions added'
_cod_original_cell_volume 1349.52(17)
_cod_database_code 1548096

loop_
_symmetry_equiv_pos_as_xyz
'x, y, z'
'-x, y, -z'
'x+1/2, y+1/2, z'
'-x+1/2, y+1/2, -z'
'-x, -y, -z'
'x, -y, z'
'-x+1/2, -y+1/2, -z'
'x+1/2, -y+1/2, z'

loop_
_atom_site_label
_atom_site_type_symbol
_atom_site_fract_x
_atom_site_fract_y
_atom_site_fract_z
_atom_site_U_iso_or_equiv
_atom_site_adp_type
_atom_site_occupancy
_atom_site_symmetry_multiplicity
_atom_site_calc_flag
_atom_site_refinement_flags
_atom_site_disorder_assembly
_atom_site_disorder_group
Ca1 Ca 0.23106(4) 0.5000 0.75661(8) 0.01799(11) Uani 0.68 2 d SP . .
Na1 Na 0.23106(4) 0.5000 0.75661(8) 0.01799(11) Uani 0.32 2 d SP . .
K2 K 0.5000 0.18120(18) 0.5000 0.0416(6) Uani 0.26 2 d SP . .
Na2 Na 0.5000 0.18120(18) 0.5000 0.0416(6) Uani 0.04 2 d SP . .
Si1 Si 0.23883(3) 0.11723(3) 0.65147(5) 0.00962(8) Uani 1 1 d . . .
Si2 Si 0.57922(3) 0.38401(3) 0.82106(6) 0.01050(8) Uani 1 1 d . . .
Si3 Si 0.36865(3) 0.30906(3) 0.76845(6) 0.01055(9) Uani 0.01 1 d P . .
Al3 Al 0.36865(3) 0.30906(3) 0.76845(6) 0.01055(9) Uani 0.99 1 d P . .
O1 O 0.26278(12) 0.0000 0.7215(2) 0.0161(3) Uani 1 2 d S . .
O2 O 0.28544(8) 0.37512(8) 0.57510(15) 0.0151(2) Uani 1 1 d . . .
O3 O 0.35460(8) 0.38005(8) 0.95412(16) 0.0158(2) Uani 1 1 d . . .
O4 O 0.64424(8) 0.34492(9) 0.69821(16) 0.0172(2) Uani 1 1 d . . .
O5 O 0.33360(8) 0.18330(8) 0.77023(15) 0.0160(2) Uani 1 1 d . . .
O6 O 0.54510(12) 0.5000 0.7616(2) 0.0164(3) Uani 1 2 d S . .
O7 O 0.48703(8) 0.30986(9) 0.77135(16) 0.0171(2) Uani 1 1 d . . .
Ow1 H2O 0.1213(2) 0.3954(3) 0.8403(5) 0.0914(14) Uani 0.772(6) 1 d P . .
Ow2 H2O 0.0858(2) 0.5000 0.4618(5) 0.0517(15) Uani 0.638(8) 2 d SP . .
Ow3 H2O 0.0000 0.4394(5) 0.0000 0.057(2) Uani 0.414(8) 2 d SP . .
Ow4 H2O 0.0662(12) 0.3659(12) 0.589(2) 0.102(7) Uiso 0.198(8) 1 d P . .

loop_
_atom_site_aniso_label
_atom_site_aniso_U_11
_atom_site_aniso_U_22
_atom_site_aniso_U_33
_atom_site_aniso_U_23
_atom_site_aniso_U_13
_atom_site_aniso_U_12
Ca1 0.0195(2) 0.0160(2) 0.0202(2) 0.000 0.0093(2) 0.000
Na1 0.0195(2) 0.0160(2) 0.0202(2) 0.000 0.0093(2) 0.000
K2 0.0738(18) 0.0218(10) 0.0228(10) 0.000 0.0098(11) 0.000
Na2 0.0738(18) 0.0218(10) 0.0228(10) 0.000 0.0098(11) 0.000
Si1 0.01053(16) 0.00839(17) 0.00992(16) 0.00006(12) 0.00367(13) -0.00052(13)
Si2 0.01056(17) 0.01087(18) 0.01054(17) -0.00004(13) 0.00436(13) -0.00143(13)
Si3 0.01067(19) 0.00992(19) 0.01054(18) -0.00055(14) 0.00319(15) -0.00154(15)
Al3 0.01067(19) 0.00992(19) 0.01054(18) -0.00055(14) 0.00319(15) -0.00154(15)
O1 0.0202(7) 0.0096(6) 0.0149(7) 0.000 0.0019(6) 0.000
O2 0.0176(5) 0.0171(5) 0.0099(4) 0.0016(4) 0.0041(4) 0.0034(4)
O3 0.0172(5) 0.0166(5) 0.0120(5) -0.0028(4) 0.0031(4) 0.0014(4)
O4 0.0168(5) 0.0182(5) 0.0210(5) -0.0035(4) 0.0120(4) -0.0026(4)
O5 0.0144(5) 0.0126(5) 0.0174(5) 0.0005(4) 0.0014(4) -0.0036(4)
O6 0.0169(7) 0.0129(7) 0.0161(7) 0.000 0.0021(6) 0.000
O7 0.0137(5) 0.0171(5) 0.0215(5) -0.0019(4) 0.0077(4) -0.0044(4)
Ow1 0.0500(16) 0.137(3) 0.0670(19) 0.0552(18) -0.0030(13) -0.0470(17)
Ow2 0.0192(16) 0.100(4) 0.034(2) 0.000 0.0082(14) 0.000
Ow3 0.039(3) 0.063(4) 0.056(4) 0.000 0.004(3) 0.000

loop_
_atom_type_symbol
_atom_type_description
_atom_type_scat_dispersion_real
_atom_type_scat_dispersion_imag
_atom_type_scat_source
O O 0.0106 0.0060 'International Tables Vol C Tables 4.2.6.8 and 6.1.1.4'
Si Si 0.0817 0.0704 'International Tables Vol C Tables 4.2.6.8 and 6.1.1.4'
Al Al 0.0645 0.0514 'International Tables Vol C Tables 4.2.6.8 and 6.1.1.4'
Ca Ca 0.2262 0.3064 'International Tables Vol C Tables 4.2.6.8 and 6.1.1.4'
Na Na 0.0362 0.0249 'International Tables Vol C Tables 4.2.6.8 and 6.1.1.4'
K K 0.2009 0.2494 'International Tables Vol C Tables 4.2.6.8 and 6.1.1.4'
Ow H2O 0.0106 0.0060 'International Tables Vol C Tables 4.2.6.8 and 6.1.1.4'

loop_
_geom_angle_atom_site_label_1
_geom_angle_atom_site_label_2
_geom_angle_atom_site_label_3
_geom_angle
_geom_angle_site_symmetry_1
_geom_angle_site_symmetry_3
Ow1 Ca1 Ow1 71.1(2) . 6_565
Ow1 Ca1 O2 98.50(11) . .
Ow1 Ca1 O2 158.15(8) 6_565 .
Ow1 Ca1 O2 158.15(8) . 6_565
Ow1 Ca1 O2 98.50(11) 6_565 6_565
O2 Ca1 O2 84.36(6) . 6_565
Ow1 Ca1 O3 129.44(9) . 6_565
Ow1 Ca1 O3 83.59(8) 6_565 6_565
O2 Ca1 O3 116.86(5) . 6_565
O2 Ca1 O3 65.72(4) 6_565 6_565
Ow1 Ca1 O3 83.59(8) . .
Ow1 Ca1 O3 129.44(9) 6_565 .
O2 Ca1 O3 65.72(4) . .
O2 Ca1 O3 116.86(5) 6_565 .
O3 Ca1 O3 79.97(5) 6_565 .
Ow1 Ca1 Ow2 77.89(10) . .
Ow1 Ca1 Ow2 77.89(10) 6_565 .
O2 Ca1 Ow2 81.18(7) . .
O2 Ca1 Ow2 81.18(7) 6_565 .
O3 Ca1 Ow2 139.01(3) 6_565 .
O3 Ca1 Ow2 139.01(3) . .
Ow1 Ca1 Ow4 38.8(3) . .
Ow1 Ca1 Ow4 86.0(3) 6_565 .
O2 Ca1 Ow4 74.6(3) . .
O2 Ca1 Ow4 123.8(3) 6_565 .
O3 Ca1 Ow4 167.0(3) 6_565 .
O3 Ca1 Ow4 100.9(3) . .
Ow2 Ca1 Ow4 44.8(3) . .
Ow1 Ca1 Ow4 86.0(3) . 6_565
Ow1 Ca1 Ow4 38.8(3) 6_565 6_565
O2 Ca1 Ow4 123.8(3) . 6_565
O2 Ca1 Ow4 74.6(3) 6_565 6_565
O3 Ca1 Ow4 100.9(3) 6_565 6_565
O3 Ca1 Ow4 167.0(3) . 6_565
Ow2 Ca1 Ow4 44.8(3) . 6_565
Ow4 Ca1 Ow4 75.4(6) . 6_565
Ow1 Ca1 Al3 158.39(10) . 6_565
Ow1 Ca1 Al3 91.03(10) 6_565 6_565
O2 Ca1 Al3 102.32(3) . 6_565
O2 Ca1 Al3 32.85(3) 6_565 6_565
O3 Ca1 Al3 32.87(3) 6_565 6_565
O3 Ca1 Al3 99.69(3) . 6_565
Ow2 Ca1 Al3 110.88(5) . 6_565
Ow4 Ca1 Al3 155.6(3) . 6_565
Ow4 Ca1 Al3 87.2(3) 6_565 6_565
Ow1 Ca1 Si3 158.39(10) . 6_565
Ow1 Ca1 Si3 91.03(10) 6_565 6_565
O2 Ca1 Si3 102.32(3) . 6_565
O2 Ca1 Si3 32.85(3) 6_565 6_565
O3 Ca1 Si3 32.87(3) 6_565 6_565
O3 Ca1 Si3 99.69(3) . 6_565
Ow2 Ca1 Si3 110.88(5) . 6_565
Ow4 Ca1 Si3 155.6(3) . 6_565
Ow4 Ca1 Si3 87.2(3) 6_565 6_565
Al3 Ca1 Si3 0.000(19) 6_565 6_565
Ow4 K2 Ow4 114.3(16) 7_556 8
Ow4 K2 O7 120.2(8) 7_556 .
Ow4 K2 O7 100.0(8) 8 .
Ow4 K2 O7 100.0(8) 7_556 2_656
Ow4 K2 O7 120.2(8) 8 2_656
O7 K2 O7 102.74(9) . 2_656
Ow4 K2 Ow1 28.7(8) 7_556 7_556
Ow4 K2 Ow1 118.5(8) 8 7_556
O7 K2 Ow1 137.59(9) . 7_556
O7 K2 Ow1 73.91(6) 2_656 7_556
Ow4 K2 Ow1 118.5(8) 7_556 8
Ow4 K2 Ow1 28.7(8) 8 8
O7 K2 Ow1 73.91(6) . 8
O7 K2 Ow1 137.59(9) 2_656 8
Ow1 K2 Ow1 136.65(17) 7_556 8
Ow4 K2 Ow2 43.0(8) 7_556 7_556
Ow4 K2 Ow2 78.1(8) 8 7_556
O7 K2 Ow2 107.61(8) . 7_556
O7 K2 Ow2 140.96(9) 2_656 7_556
Ow1 K2 Ow2 67.16(10) 7_556 7_556
Ow1 K2 Ow2 75.51(12) 8 7_556
Ow4 K2 Ow2 78.1(8) 7_556 3_545
Ow4 K2 Ow2 43.0(8) 8 3_545
O7 K2 Ow2 140.96(9) . 3_545
O7 K2 Ow2 107.61(8) 2_656 3_545
Ow1 K2 Ow2 75.51(12) 7_556 3_545
Ow1 K2 Ow2 67.16(10) 8 3_545
Ow2 K2 Ow2 60.37(14) 7_556 3_545
Ow4 K2 O4 167.1(8) 7_556 .
Ow4 K2 O4 78.6(8) 8 .
O7 K2 O4 53.67(5) . .
O7 K2 O4 72.46(6) 2_656 .
Ow1 K2 O4 146.34(8) 7_556 .
Ow1 K2 O4 72.33(8) 8 .
Ow2 K2 O4 146.31(8) 7_556 .
Ow2 K2 O4 113.93(7) 3_545 .
Ow4 K2 O4 78.6(8) 7_556 2_656
Ow4 K2 O4 167.1(8) 8 2_656
O7 K2 O4 72.46(6) . 2_656
O7 K2 O4 53.67(5) 2_656 2_656
Ow1 K2 O4 72.33(8) 7_556 2_656
Ow1 K2 O4 146.34(8) 8 2_656
Ow2 K2 O4 113.93(7) 7_556 2_656
Ow2 K2 O4 146.31(8) 3_545 2_656
O4 K2 O4 88.56(8) . 2_656
Ow4 K2 Si2 144.7(8) 7_556 .
Ow4 K2 Si2 90.6(8) 8 .
O7 K2 Si2 26.00(3) . .
O7 K2 Si2 87.02(6) 2_656 .
Ow1 K2 Si2 150.42(10) 7_556 .
Ow1 K2 Si2 72.11(7) 8 .
Ow2 K2 Si2 129.51(7) 7_556 .
Ow2 K2 Si2 132.86(7) 3_545 .
O4 K2 Si2 27.71(3) . .
O4 K2 Si2 78.17(6) 2_656 .
Ow4 K2 Si2 90.6(8) 7_556 2_656
Ow4 K2 Si2 144.7(8) 8 2_656
O7 K2 Si2 87.02(6) . 2_656
O7 K2 Si2 26.00(3) 2_656 2_656
Ow1 K2 Si2 72.11(7) 7_556 2_656
Ow1 K2 Si2 150.42(10) 8 2_656
Ow2 K2 Si2 132.86(7) 7_556 2_656
Ow2 K2 Si2 129.51(7) 3_545 2_656
O4 K2 Si2 78.17(6) . 2_656
O4 K2 Si2 27.71(3) 2_656 2_656
Si2 K2 Si2 80.81(5) . 2_656
O5 Si1 O2 111.70(6) . 7_556
O5 Si1 O4 110.28(6) . 8_455
O2 Si1 O4 109.26(6) 7_556 8_455
O5 Si1 O1 106.89(7) . .
O2 Si1 O1 109.92(7) 7_556 .
O4 Si1 O1 108.74(8) 8_455 .
O5 Si1 Ca1 110.97(5) . 7_556
O2 Si1 Ca1 34.36(4) 7_556 7_556
O4 Si1 Ca1 133.78(5) 8_455 7_556
O1 Si1 Ca1 77.98(6) . 7_556
O7 Si2 O6 111.14(7) . .
O7 Si2 O3 111.20(6) . 2_657
O6 Si2 O3 109.15(7) . 2_657
O7 Si2 O4 107.00(6) . .
O6 Si2 O4 109.01(8) . .
O3 Si2 O4 109.28(6) 2_657 .
O7 Si2 K2 48.09(4) . .
O6 Si2 K2 122.36(6) . .
O3 Si2 K2 128.34(5) 2_657 .
O4 Si2 K2 59.01(4) . .
O7 Si3 O5 107.74(6) . .
O7 Si3 O3 113.16(6) . .
O5 Si3 O3 112.44(6) . .
O7 Si3 O2 113.66(6) . .
O5 Si3 O2 111.11(5) . .
O3 Si3 O2 98.65(6) . .
O7 Si3 Ca1 127.95(4) . .
O5 Si3 Ca1 124.30(4) . .
O3 Si3 Ca1 49.48(4) . .
O2 Si3 Ca1 49.18(4) . .
O7 Si3 K2 44.31(4) . .
O5 Si3 K2 77.43(5) . .
O3 Si3 K2 156.95(4) . .
O2 Si3 K2 96.67(4) . .
Ca1 Si3 K2 142.72(3) . .
Si1 O1 Si1 142.94(10) 6 .
Si1 O2 Si3 136.79(7) 7_556 .
Si1 O2 Ca1 123.78(6) 7_556 .
Si3 O2 Ca1 97.97(5) . .
Si2 O3 Si3 130.66(7) 2_657 .
Si2 O3 Ca1 130.09(6) 2_657 .
Si3 O3 Ca1 97.65(5) . .
Si1 O4 Si2 138.04(8) 8 .
Si1 O4 K2 127.79(6) 8 .
Si2 O4 K2 93.28(5) . .
Si1 O5 Si3 135.26(7) . .
Si2 O6 Si2 141.21(11) 6_565 .
Si2 O7 Si3 140.12(8) . .
Si2 O7 K2 105.91(6) . .
Si3 O7 K2 109.28(5) . .
Ow4 Ow1 Ca1 86.3(5) . .
Ow4 Ow1 Ow3 114.7(5) . 1_556
Ca1 Ow1 Ow3 130.6(2) . 1_556
Ow4 Ow1 Na2 17.6(5) . 7_556
Ca1 Ow1 Na2 103.86(12) . 7_556
Ow3 Ow1 Na2 101.41(11) 1_556 7_556
Ow4 Ow1 K2 17.6(5) . 7_556
Ca1 Ow1 K2 103.86(12) . 7_556
Ow3 Ow1 K2 101.41(11) 1_556 7_556
Na2 Ow1 K2 0.00(9) 7_556 7_556
Ow4 Ow1 Ow1 102.4(5) . 6_565
Ca1 Ow1 Ow1 54.47(10) . 6_565
Ow3 Ow1 Ow1 76.86(18) 1_556 6_565
Na2 Ow1 Ow1 111.68(8) 7_556 6_565
K2 Ow1 Ow1 111.68(8) 7_556 6_565
Ow4 Ow1 Ow2 41.9(5) . .
Ca1 Ow1 Ow2 52.36(8) . .
Ow3 Ow1 Ow2 115.33(16) 1_556 .
Na2 Ow1 Ow2 56.89(8) 7_556 .
K2 Ow1 Ow2 56.89(8) 7_556 .
Ow1 Ow1 Ow2 63.03(8) 6_565 .
Ow4 Ow1 Ow3 115.3(5) . 5_566
Ca1 Ow1 Ow3 102.77(15) . 5_566
Ow3 Ow1 Ow3 28.1(3) 1_556 5_566
Na2 Ow1 Ow3 109.36(10) 7_556 5_566
K2 Ow1 Ow3 109.36(10) 7_556 5_566
Ow1 Ow1 Ow3 48.76(10) 6_565 5_566
Ow2 Ow1 Ow3 96.36(12) . 5_566
Ow4 Ow1 Ow2 55.1(5) . 5_566
Ca1 Ow1 Ow2 96.65(10) . 5_566
Ow3 Ow1 Ow2 67.20(11) 1_556 5_566
Na2 Ow1 Ow2 52.65(7) 7_556 5_566
K2 Ow1 Ow2 52.65(7) 7_556 5_566
Ow1 Ow1 Ow2 65.81(6) 6_565 5_566
Ow2 Ow1 Ow2 51.11(12) . 5_566
Ow3 Ow1 Ow2 60.17(9) 5_566 5_566
Ow4 Ow1 Ow4 24.1(8) . 2_556
Ca1 Ow1 Ow4 101.9(3) . 2_556
Ow3 Ow1 Ow4 90.7(3) 1_556 2_556
Na2 Ow1 Ow4 17.0(3) 7_556 2_556
K2 Ow1 Ow4 17.0(3) 7_556 2_556
Ow1 Ow1 Ow4 96.5(3) 6_565 2_556
Ow2 Ow1 Ow4 50.1(3) . 2_556
Ow3 Ow1 Ow4 93.7(3) 5_566 2_556
Ow2 Ow1 Ow4 35.6(3) 5_566 2_556
Ow4 Ow2 Ow4 116.5(9) 6_565 .
Ow4 Ow2 Ca1 78.6(4) 6_565 .
Ow4 Ow2 Ca1 78.6(4) . .
Ow4 Ow2 Na2 22.1(4) 6_565 3_455
Ow4 Ow2 Na2 122.9(5) . 3_455
Ca1 Ow2 Na2 100.64(9) . 3_455
Ow4 Ow2 K2 22.1(4) 6_565 3_455
Ow4 Ow2 K2 122.9(5) . 3_455
Ca1 Ow2 K2 100.64(9) . 3_455
Na2 Ow2 K2 0.0 3_455 3_455
Ow4 Ow2 Na2 122.9(5) 6_565 7_556
Ow4 Ow2 Na2 22.1(4) . 7_556
Ca1 Ow2 Na2 100.64(9) . 7_556
Na2 Ow2 Na2 119.63(14) 3_455 7_556
K2 Ow2 Na2 119.63(14) 3_455 7_556
Ow4 Ow2 K2 122.9(5) 6_565 7_556
Ow4 Ow2 K2 22.1(4) . 7_556
Ca1 Ow2 K2 100.64(9) . 7_556
Na2 Ow2 K2 119.63(14) 3_455 7_556
K2 Ow2 K2 119.63(14) 3_455 7_556
Na2 Ow2 K2 0.0 7_556 7_556
Ow4 Ow2 Ow4 111.6(5) 6_565 2_556
Ow4 Ow2 Ow4 44.0(7) . 2_556
Ca1 Ow2 Ow4 121.2(4) . 2_556
Na2 Ow2 Ow4 101.1(4) 3_455 2_556
K2 Ow2 Ow4 101.1(4) 3_455 2_556
Na2 Ow2 Ow4 23.9(3) 7_556 2_556
K2 Ow2 Ow4 23.9(3) 7_556 2_556
Ow4 Ow2 Ow4 44.0(7) 6_565 5_566
Ow4 Ow2 Ow4 111.6(5) . 5_566
Ca1 Ow2 Ow4 121.2(4) . 5_566
Na2 Ow2 Ow4 23.9(3) 3_455 5_566
K2 Ow2 Ow4 23.9(3) 3_455 5_566
Na2 Ow2 Ow4 101.1(4) 7_556 5_566
K2 Ow2 Ow4 101.1(4) 7_556 5_566
Ow4 Ow2 Ow4 79.6(7) 2_556 5_566
Ow4 Ow2 Ow2 67.6(5) 6_565 5_566
Ow4 Ow2 Ow2 67.6(5) . 5_566
Ca1 Ow2 Ow2 111.5(2) . 5_566
Na2 Ow2 Ow2 59.82(7) 3_455 5_566
K2 Ow2 Ow2 59.82(7) 3_455 5_566
Na2 Ow2 Ow2 59.82(7) 7_556 5_566
K2 Ow2 Ow2 59.82(7) 7_556 5_566
Ow4 Ow2 Ow2 44.1(3) 2_556 5_566
Ow4 Ow2 Ow2 44.1(3) 5_566 5_566
Ow4 Ow2 Ow1 35.7(5) 6_565 6_565
Ow4 Ow2 Ow1 87.6(5) . 6_565
Ca1 Ow2 Ow1 49.74(8) . 6_565
Na2 Ow2 Ow1 55.96(8) 3_455 6_565
K2 Ow2 Ow1 55.96(8) 3_455 6_565
Na2 Ow2 Ow1 102.96(14) 7_556 6_565
K2 Ow2 Ow1 102.96(14) 7_556 6_565
Ow4 Ow2 Ow1 106.0(4) 2_556 6_565
Ow4 Ow2 Ow1 72.3(3) 5_566 6_565
Ow2 Ow2 Ow1 70.51(15) 5_566 6_565
Ow3 Ow3 Ow1 103.14(17) 5_565 2_556
Ow3 Ow3 Ow1 103.14(17) 5_565 1_554
Ow1 Ow3 Ow1 153.7(4) 2_556 1_554
Ow3 Ow3 Ow1 48.76(10) 5_565 6_564
Ow1 Ow3 Ow1 151.9(3) 2_556 6_564
Ow1 Ow3 Ow1 54.38(13) 1_554 6_564
Ow3 Ow3 Ow1 48.76(10) 5_565 5_566
Ow1 Ow3 Ow1 54.38(13) 2_556 5_566
Ow1 Ow3 Ow1 151.9(3) 1_554 5_566
Ow1 Ow3 Ow1 97.5(2) 6_564 5_566
Ow3 Ow3 Ow2 76.17(12) 5_565 .
Ow1 Ow3 Ow2 68.11(9) 2_556 .
Ow1 Ow3 Ow2 118.78(9) 1_554 .
Ow1 Ow3 Ow2 99.92(15) 6_564 .
Ow1 Ow3 Ow2 60.83(9) 5_566 .
Ow3 Ow3 Ow2 76.17(12) 5_565 5_565
Ow1 Ow3 Ow2 118.78(9) 2_556 5_565
Ow1 Ow3 Ow2 68.11(9) 1_554 5_565
Ow1 Ow3 Ow2 60.83(9) 6_564 5_565
Ow1 Ow3 Ow2 99.92(15) 5_566 5_565
Ow2 Ow3 Ow2 152.3(2) . 5_565
Ow3 Ow3 K2 112.86(10) 5_565 7
Ow1 Ow3 K2 125.39(17) 2_556 7
Ow1 Ow3 K2 40.91(8) 1_554 7
Ow1 Ow3 K2 74.98(5) 6_564 7
Ow1 Ow3 K2 140.48(10) 5_566 7
Ow2 Ow3 K2 157.98(10) . 7
Ow2 Ow3 K2 42.15(5) 5_565 7
Ow3 Ow3 K2 112.86(10) 5_565 7_556
Ow1 Ow3 K2 40.91(8) 2_556 7_556
Ow1 Ow3 K2 125.39(17) 1_554 7_556
Ow1 Ow3 K2 140.48(10) 6_564 7_556
Ow1 Ow3 K2 74.98(5) 5_566 7_556
Ow2 Ow3 K2 42.15(5) . 7_556
Ow2 Ow3 K2 157.98(10) 5_565 7_556
K2 Ow3 K2 134.28(19) 7 7_556
Na2 Ow4 K2 0.0(2) 7_556 7_556
Na2 Ow4 Ow1 133.7(13) 7_556 .
K2 Ow4 Ow1 133.7(13) 7_556 .
Na2 Ow4 Ow4 32.9(8) 7_556 2_556
K2 Ow4 Ow4 32.9(8) 7_556 2_556
Ow1 Ow4 Ow4 133.2(14) . 2_556
Na2 Ow4 Ow2 114.9(11) 7_556 .
K2 Ow4 Ow2 114.9(11) 7_556 .
Ow1 Ow4 Ow2 102.4(7) . .
Ow4 Ow4 Ow2 87.3(7) 2_556 .
Na2 Ow4 Ow2 78.1(8) 7_556 5_566
K2 Ow4 Ow2 78.1(8) 7_556 5_566
Ow1 Ow4 Ow2 92.3(6) . 5_566
Ow4 Ow4 Ow2 48.7(5) 2_556 5_566
Ow2 Ow4 Ow2 68.4(5) . 5_566
Na2 Ow4 Ca1 170.9(12) 7_556 .
K2 Ow4 Ca1 170.9(12) 7_556 .
Ow1 Ow4 Ca1 54.9(4) . .
Ow4 Ow4 Ca1 141.3(4) 2_556 .
Ow2 Ow4 Ca1 56.6(4) . .
Ow2 Ow4 Ca1 100.1(5) 5_566 .
Na2 Ow4 Ow1 44.5(6) 7_556 2_556
K2 Ow4 Ow1 44.5(6) 7_556 2_556
Ow1 Ow4 Ow1 149.8(8) . 2_556
Ow4 Ow4 Ow1 22.7(7) 2_556 2_556
Ow2 Ow4 Ow1 70.5(4) . 2_556
Ow2 Ow4 Ow1 57.6(3) 5_566 2_556
Ca1 Ow4 Ow1 127.1(5) . 2_556
Na2 Ow4 K2 109.8(9) 7_556 3_455
K2 Ow4 K2 109.8(9) 7_556 3_455
Ow1 Ow4 K2 86.9(5) . 3_455
Ow4 Ow4 K2 77.0(2) 2_556 3_455
Ow2 Ow4 K2 32.9(3) . 3_455
Ow2 Ow4 K2 39.5(2) 5_566 3_455
Ca1 Ow4 K2 65.2(3) . 3_455
Ow1 Ow4 K2 71.4(3) 2_556 3_455

loop_
_geom_bond_atom_site_label_1
_geom_bond_atom_site_label_2
_geom_bond_distance
_geom_bond_site_symmetry_2
Ca1 Ow1 2.367(3) .
Ca1 Ow1 2.367(3) 6_565
Ca1 O2 2.4449(12) .
Ca1 O2 2.4449(12) 6_565
Ca1 O3 2.4540(12) 6_565
Ca1 O3 2.4540(12) .
Ca1 Ow2 2.456(3) .
Ca1 Ow4 2.885(16) .
Ca1 Ow4 2.885(16) 6_565
Ca1 Al3 3.1996(6) 6_565
Ca1 Si3 3.1996(6) 6_565
K2 Ow4 1.141(16) 7_556
K2 Ow4 1.141(16) 8
K2 O7 2.7094(19) .
K2 O7 2.7094(19) 2_656
K2 Ow1 2.726(3) 7_556
K2 Ow1 2.726(3) 8
K2 Ow2 2.756(3) 7_556
K2 Ow2 2.756(3) 3_545
K2 O4 3.006(2) .
K2 O4 3.006(2) 2_656
K2 Si2 3.5011(18) .
K2 Si2 3.5011(18) 2_656
Si1 O5 1.6067(11) .
Si1 O2 1.6130(11) 7_556
Si1 O4 1.6250(12) 8_455
Si1 O1 1.6254(6) .
Si1 Ca1 3.6007(7) 7_556
Si2 O7 1.5959(12) .
Si2 O6 1.6166(7) .
Si2 O3 1.6173(11) 2_657
Si2 O4 1.6307(12) .
Si3 O7 1.7254(12) .
Si3 O5 1.7325(12) .
Si3 O3 1.7522(12) .
Si3 O2 1.7527(12) .
O1 Si1 1.6254(6) 6
O2 Si1 1.6130(11) 7_556
O3 Si2 1.6173(11) 2_657
O4 Si1 1.6250(12) 8
O6 Si2 1.6166(7) 6_565
Ow1 Ow4 1.810(16) .
Ow1 Ow3 2.544(4) 1_556
Ow1 Na2 2.726(3) 7_556
Ow1 K2 2.726(3) 7_556
Ow1 Ow1 2.750(7) 6_565
Ow1 Ow2 3.032(4) .
Ow1 Ow3 3.295(6) 5_566
Ow1 Ow2 3.356(4) 5_566
Ow1 Ow4 3.420(16) 2_556
Ow2 Ow4 2.074(16) 6_565
Ow2 Ow4 2.074(16) .
Ow2 Na2 2.756(3) 3_455
Ow2 K2 2.756(3) 3_455
Ow2 Na2 2.756(3) 7_556
Ow2 K2 2.756(3) 7_556
Ow2 Ow4 2.756(16) 2_556
Ow2 Ow4 2.756(16) 5_566
Ow2 Ow2 2.771(7) 5_566
Ow2 Ow1 3.032(4) 6_565
Ow3 Ow3 1.594(14) 5_565
Ow3 Ow1 2.544(4) 2_556
Ow3 Ow1 2.544(4) 1_554
Ow3 Ow1 3.295(6) 6_564
Ow3 Ow1 3.295(6) 5_566
Ow3 Ow2 3.335(4) 5_565
Ow3 K2 4.080(3) 7
Ow3 K2 4.080(3) 7_556
Ow4 Na2 1.141(16) 7_556
Ow4 K2 1.141(16) 7_556
Ow4 Ow4 1.92(3) 2_556
Ow4 Ow2 2.756(16) 5_566
Ow4 Ow1 3.420(16) 2_556
Ow4 K2 4.255(16) 3_455
